data_7056677
loop_
_publ_author_name
'Jin, Zhanbin'
'Bai, Jie'
'Wei, Tingting'
'Li, Fengyan'
'Song, Chunli'
'Luo, Xinze'
'Xu, Lin'

_publ_section_title
;
 New series of mononuclear lanthanide single molecule magnets based on
 sandwich-type germanomolybdates [Ln(GeMo11O39)2]13- (Ln = ErIII, GdIII,
 DyIII or TbIII)
;
_journal_name_full 'New J. Chem.'
_journal_paper_doi 10.1039/C7NJ02104F
_journal_year 2017
_chemical_formula_sum 'C32 H111 Gd Ge2 Mo22 N8 O99'
_chemical_formula_weight 4605.39
_chemical_name_systematic
;
 ?
;
_space_group_crystal_system monoclinic
_space_group_IT_number 7
_space_group_name_Hall 'P -2yac'
_space_group_name_H-M_alt 'P 1 n 1'
_symmetry_space_group_name_Hall 'P -2yac'
_symmetry_space_group_name_H-M 'P 1 n 1'
_atom_sites_solution_hydrogens geom
_audit_creation_method SHELXL-2014
_audit_update_record
;
2017-10-04 deposited with the CCDC.
2017-10-09 downloaded from the CCDC.
;
_cell_angle_alpha 90
_cell_angle_beta 96.203(3)
_cell_angle_gamma 90
_cell_formula_units_Z 2
_cell_length_a 13.2175(3)
_cell_length_b 12.7258(4)
_cell_length_c 32.5224(10)
_cell_measurement_reflns_used 10923
_cell_measurement_temperature 293(2)
_cell_measurement_theta_max 29.2020
_cell_measurement_theta_min 3.0902
_cell_volume 5438.3(3)
_computing_cell_refinement
;
CrysAlisPro, Oxford Diffraction Ltd.,
Version 1.171.35.21 (release 20-01-2012 CrysAlis171 .NET)
(compiled Jan 23 2012,18:06:46)
;
_computing_data_collection
;
CrysAlisPro, Oxford Diffraction Ltd.,
Version 1.171.35.21 (release 20-01-2012 CrysAlis171 .NET)
(compiled Jan 23 2012,18:06:46)
;
_computing_data_reduction
;
CrysAlisPro, Oxford Diffraction Ltd.,
Version 1.171.35.21 (release 20-01-2012 CrysAlis171 .NET)
(compiled Jan 23 2012,18:06:46)
;
_computing_molecular_graphics 'DIAMOND (Brandenburg, 1999)'
_computing_publication_material SHELXTL
_computing_structure_refinement 'SHELXL-2014 (Sheldrick, 2014)'
_computing_structure_solution 'SHELXL-2014 (Sheldrick, 2014)'
_diffrn_ambient_temperature 293(2)
_diffrn_measured_fraction_theta_full 0.969
_diffrn_measured_fraction_theta_max 0.994
_diffrn_measurement_device_type 'Xcalibur, Ruby, Gemini ultra'
_diffrn_measurement_method '\f and \w scans'
_diffrn_radiation_type MoK\a
_diffrn_radiation_wavelength 0.71073
_diffrn_reflns_av_R_equivalents 0.0268
_diffrn_reflns_av_unetI/netI 0.0415
_diffrn_reflns_Laue_measured_fraction_full 0.969
_diffrn_reflns_Laue_measured_fraction_max 0.994
_diffrn_reflns_limit_h_max 15
_diffrn_reflns_limit_h_min -15
_diffrn_reflns_limit_k_max 11
_diffrn_reflns_limit_k_min -15
_diffrn_reflns_limit_l_max 38
_diffrn_reflns_limit_l_min -24
_diffrn_reflns_number 19948
_diffrn_reflns_point_group_measured_fraction_full 0.969
_diffrn_reflns_point_group_measured_fraction_max 0.994
_diffrn_reflns_theta_full 25.242
_diffrn_reflns_theta_max 25.000
_diffrn_reflns_theta_min 3.101
_diffrn_source 'Enhance (Mo) X-ray Source'
_exptl_absorpt_coefficient_mu 3.710
_exptl_absorpt_correction_T_max 1.00000
_exptl_absorpt_correction_T_min 0.64910
_exptl_absorpt_correction_type multi-scan
_exptl_crystal_colour green
_exptl_crystal_density_diffrn 2.812
_exptl_crystal_density_method 'not measured'
_exptl_crystal_description block
_exptl_crystal_F_000 4406
_exptl_crystal_size_max 0.420
_exptl_crystal_size_mid 0.340
_exptl_crystal_size_min 0.300
_refine_diff_density_max 0.938
_refine_diff_density_min -0.872
_refine_diff_density_rms 0.154
_refine_ls_abs_structure_details
;
 Refined as an inversion twin.
;
_refine_ls_abs_structure_Flack 0.387(12)
_refine_ls_extinction_method none
_refine_ls_goodness_of_fit_ref 1.024
_refine_ls_hydrogen_treatment constr
_refine_ls_matrix_type full
_refine_ls_number_parameters 1302
_refine_ls_number_reflns 13447
_refine_ls_number_restraints 102
_refine_ls_restrained_S_all 9.883
_refine_ls_R_factor_all 0.0409
_refine_ls_R_factor_gt 0.0391
_refine_ls_shift/su_max 0.016
_refine_ls_shift/su_mean 0.000
_refine_ls_structure_factor_coef Fsqd
_refine_ls_weighting_details 'w=1/[\s^2^(Fo^2^)+(0.0749P)^2^] where P=(Fo^2^+2Fc^2^)/3'
_refine_ls_weighting_scheme calc
_refine_ls_wR_factor_gt 0.1007
_refine_ls_wR_factor_ref 0.1023
_reflns_Friedel_coverage 0.999
_reflns_Friedel_fraction_full 0.969
_reflns_Friedel_fraction_max 0.994
_reflns_number_gt 12960
_reflns_number_total 13447
_reflns_threshold_expression 'I > 2\s(I)'
_cod_data_source_file c7nj02104f2.cif
_cod_data_source_block 2_sq
_cod_database_code 7056677
_shelx_space_group_comment
;
The symmetry employed for this shelxl refinement is uniquely defined
by the following loop, which should always be used as a source of
symmetry information in preference to the above space-group names.
They are only intended as comments.
;
_shelx_estimated_absorpt_t_min 0.305
_shelx_estimated_absorpt_t_max 0.402
_shelxl_version_number 2014-3

loop_
_space_group_symop_operation_xyz
'x, y, z'
'x+1/2, -y, z+1/2'

loop_
_atom_site_label
_atom_site_type_symbol
_atom_site_fract_x
_atom_site_fract_y
_atom_site_fract_z
_atom_site_U_iso_or_equiv
_atom_site_adp_type
_atom_site_occupancy
_atom_site_site_symmetry_order
_atom_site_calc_flag
_atom_site_refinement_flags_posn
_atom_site_refinement_flags_adp
O1 O 0.9599(7) 0.8656(7) 0.0595(3) 0.024(2) Uani 1 1 d . .
O2 O 0.8166(8) 0.8880(7) -0.0060(3) 0.025(2) Uani 1 1 d . .
O3 O 0.7772(8) 0.7334(7) -0.0636(3) 0.023(2) Uani 1 1 d . .
O4 O 0.6613(7) 0.7425(7) 0.2832(3) 0.022(2) Uani 1 1 d . .
O5 O 0.7242(7) 0.7161(8) 0.3611(3) 0.025(2) Uani 1 1 d D .
O6 O 1.1546(7) 0.7901(7) -0.0611(3) 0.022(2) Uani 1 1 d . .
O7 O 1.1158(6) 0.7518(7) 0.0252(3) 0.0155(19) Uani 1 1 d . .
O8 O 1.0301(7) 0.5577(7) 0.0464(3) 0.0151(19) Uani 1 1 d . U
O9 O 0.8277(7) 0.5154(7) 0.0147(3) 0.022(2) Uani 1 1 d . .
O10 O 1.2140(7) 0.5991(7) -0.0836(3) 0.022(2) Uani 1 1 d D .
O11 O 0.9011(7) 0.4687(8) 0.0964(3) 0.023(2) Uani 1 1 d . .
O12 O 1.1095(7) 0.5202(7) 0.1252(3) 0.021(2) Uani 1 1 d . .
O13 O 0.7977(7) 0.5571(7) 0.1587(3) 0.020(2) Uani 1 1 d . .
O14 O 0.9993(7) 0.4712(7) 0.1917(3) 0.021(2) Uani 1 1 d . .
O15 O 1.0738(7) 0.6919(7) 0.1969(3) 0.021(2) Uani 1 1 d . .
O16 O 0.8262(7) 0.4214(7) 0.2254(3) 0.020(2) Uani 1 1 d . .
O17 O 1.0826(7) 0.5275(8) 0.2709(3) 0.024(2) Uani 1 1 d . .
O18 O 1.2128(7) 0.6952(7) 0.2645(3) 0.020(2) Uani 1 1 d . .
O19 O 1.0334(6) 0.7433(7) 0.2790(3) 0.0153(19) Uani 1 1 d . .
O20 O 0.8605(7) 0.6676(7) 0.3159(3) 0.018(2) Uani 1 1 d . .
O21 O 0.8349(8) 0.9306(8) -0.0871(3) 0.032(3) Uani 1 1 d . .
O22 O 0.9617(7) 0.7522(8) -0.0882(3) 0.021(2) Uani 1 1 d . .
O23 O 1.2794(7) 0.8398(7) 0.0048(3) 0.021(2) Uani 1 1 d . .
O24 O 1.2390(7) 0.6041(7) 0.0719(3) 0.019(2) Uani 1 1 d . .
O25 O 1.1957(7) 0.4543(7) 0.0175(3) 0.021(2) Uani 1 1 d . .
O26 O 1.0589(7) 0.3704(7) 0.0647(3) 0.019(2) Uani 1 1 d . .
O27 O 1.0647(7) 0.7382(8) 0.1118(3) 0.025(2) Uani 1 1 d . .
O28 O 1.1084(9) 0.9454(8) 0.1203(3) 0.035(3) Uani 1 1 d . .
O29 O 0.9149(7) 0.7115(7) -0.0016(3) 0.019(2) Uani 1 1 d . .
O30 O 0.6635(7) 0.5622(9) -0.0447(4) 0.033(3) Uani 1 1 d . .
O31 O 0.5768(8) 0.5784(9) 0.3261(3) 0.035(3) Uani 1 1 d D .
O32 O 0.7066(7) 0.5497(8) 0.2687(3) 0.025(2) Uani 1 1 d . .
O33 O 0.7743(7) 0.5124(7) 0.3490(3) 0.023(2) Uani 1 1 d D .
O34 O 1.0553(7) 0.5832(8) 0.3457(3) 0.021(2) Uani 1 1 d . .
O35 O 1.2543(7) 0.5560(8) 0.3274(3) 0.030(2) Uani 1 1 d . .
O36 O 1.1572(7) 0.8940(8) 0.2800(3) 0.025(2) Uani 1 1 d . .
O37 O 1.0148(7) 0.8906(7) 0.2119(3) 0.024(2) Uani 1 1 d . .
O38 O 0.7275(7) 0.8864(7) 0.1876(3) 0.024(2) Uani 1 1 d . .
O39 O 0.8925(6) 0.6039(6) 0.2354(3) 0.0142(19) Uani 1 1 d . .
O40 O 1.2747(7) 0.6326(7) -0.0052(3) 0.021(2) Uani 1 1 d . .
O41 O 1.0703(7) 0.5986(7) -0.0366(3) 0.018(2) Uani 1 1 d . .
O42 O 0.8653(7) 0.5444(7) -0.0610(3) 0.023(2) Uani 1 1 d . .
O43 O 1.0099(7) 0.5558(7) -0.1112(3) 0.022(2) Uani 1 1 d D .
O44 O 1.0071(7) 0.8952(7) -0.0322(3) 0.021(2) Uani 1 1 d . .
O45 O 1.1894(8) 1.0027(7) -0.0396(3) 0.031(2) Uani 1 1 d . .
O46 O 1.1317(8) 0.9549(7) 0.0358(3) 0.026(2) Uani 1 1 d . .
O47 O 1.2420(8) 0.8144(8) 0.0837(3) 0.025(2) Uani 1 1 d . .
O48 O 0.7320(7) 0.7045(8) 0.0147(3) 0.025(2) Uani 1 1 d . .
O49 O 0.8801(9) 0.9745(9) 0.1474(4) 0.038(3) Uani 1 1 d . .
O50 O 0.8676(7) 1.0139(7) 0.2306(3) 0.025(2) Uani 1 1 d . .
O51 O 1.2191(8) 0.8421(8) 0.2034(3) 0.029(2) Uani 1 1 d . .
O52 O 0.9748(7) 0.9566(7) 0.3023(3) 0.025(2) Uani 1 1 d . .
O53 O 0.8393(7) 0.8187(7) 0.2496(3) 0.021(2) Uani 1 1 d . .
O54 O 0.6936(7) 0.6851(7) 0.2071(3) 0.019(2) Uani 1 1 d . .
O55 O 1.0096(7) 0.3258(8) 0.2517(3) 0.027(2) Uani 1 1 d . .
O56 O 0.8110(7) 0.8929(7) 0.3313(3) 0.024(2) Uani 1 1 d . .
O57 O 0.8433(8) 0.8407(8) 0.4146(3) 0.029(2) Uani 1 1 d . .
O58 O 0.9095(8) 0.6426(8) 0.3918(3) 0.027(2) Uani 1 1 d D .
O59 O 0.8866(7) 0.7657(7) 0.1650(3) 0.022(2) Uani 1 1 d . .
O60 O 0.8662(8) 0.6910(8) 0.0840(3) 0.028(2) Uani 1 1 d . .
O61 O 1.4096(7) 0.7197(8) 0.0569(3) 0.027(2) Uani 1 1 d . .
O62 O 1.2572(7) 0.3975(8) 0.0989(3) 0.026(2) Uani 1 1 d . .
O63 O 0.8623(8) 0.3108(7) 0.0419(3) 0.030(2) Uani 1 1 d . .
O64 O 0.9721(7) 0.4068(7) -0.0144(3) 0.022(2) Uani 1 1 d . .
O65 O 1.3287(7) 0.4398(8) -0.0398(3) 0.029(2) Uani 1 1 d D .
O66 O 1.1248(7) 0.4201(7) -0.0640(3) 0.022(2) Uani 1 1 d . .
O67 O 0.9313(8) 0.3586(8) -0.0969(3) 0.031(2) Uani 1 1 d . .
O68 O 0.6361(8) 0.4750(8) 0.1914(3) 0.033(3) Uani 1 1 d . .
O69 O 0.5461(8) 0.8362(9) 0.2191(4) 0.034(3) Uani 1 1 d . .
O70 O 0.6982(7) 0.9477(8) 0.2632(3) 0.028(2) Uani 1 1 d . .
O71 O 0.8193(9) 1.1040(8) 0.3033(3) 0.033(3) Uani 1 1 d . .
O72 O 1.1477(8) 0.9555(9) 0.3605(4) 0.036(3) Uani 1 1 d . .
O73 O 1.1725(7) 0.7506(8) 0.3413(3) 0.022(2) Uani 1 1 d . .
O74 O 0.9895(7) 0.8121(7) 0.3588(3) 0.022(2) Uani 1 1 d . .
O75 O 0.9189(7) 0.4580(7) 0.3026(3) 0.020(2) Uani 1 1 d . .
O76 O 0.9523(8) 0.4313(8) 0.3868(3) 0.031(2) Uani 1 1 d . .
O77 O 0.7520(8) 0.8663(8) 0.0720(4) 0.032(3) Uani 1 1 d . .
O78 O 1.1090(8) 0.7272(9) -0.1421(3) 0.030(2) Uani 1 1 d . U
O79 O 0.3773(10) 0.7537(10) 0.9365(4) 0.048(3) Uani 1 1 d . .
O80 O 0.3652(10) 0.6619(11) 0.2091(4) 0.055(4) Uani 1 1 d . .
O81 O 0.1841(12) 0.1813(10) 0.3042(4) 0.056(4) Uani 1 1 d . .
O82 O 0.0700(14) 0.1186(15) 0.2171(6) 0.081(5) Uani 1 1 d . .
O83 O 0.0752(15) 0.7537(17) 0.4729(6) 0.094(6) Uani 1 1 d . .
O84 O 0.5378(12) 0.8253(15) 0.3677(6) 0.089(6) Uani 1 1 d D .
O85 O 0.449(3) 0.415(3) 0.0516(12) 0.183(13) Uani 1 1 d . U
N1 N 0.1869(13) 0.2187(12) 0.1620(5) 0.052(4) Uani 1 1 d . .
H1A H 0.2235 0.2707 0.1529 0.062 Uiso 1 1 calc R U
H1B H 0.1882 0.1643 0.1449 0.062 Uiso 1 1 calc R U
N2 N 0.5347(10) 0.9018(11) 0.9294(5) 0.037(3) Uani 1 1 d . .
H2A H 0.5699 0.8663 0.9121 0.044 Uiso 1 1 calc R U
H2B H 0.5658 0.9630 0.9349 0.044 Uiso 1 1 calc R U
N3 N 0.3660(12) 0.4423(10) 0.2209(5) 0.040(4) Uani 1 1 d . .
H3A H 0.3459 0.3846 0.2332 0.048 Uiso 1 1 calc R U
H3B H 0.4086 0.4229 0.2029 0.048 Uiso 1 1 calc R U
N4 N 0.2720(13) 0.3451(12) 0.3552(4) 0.049(4) Uani 1 1 d . .
H4A H 0.2946 0.3138 0.3789 0.058 Uiso 1 1 calc R U
H4B H 0.2853 0.4135 0.3578 0.058 Uiso 1 1 calc R U
N5 N 0.251(2) 0.805(2) 0.4338(8) 0.114(10) Uani 1 1 d . .
H5A H 0.2327 0.8209 0.4073 0.137 Uiso 1 1 calc R U
H5B H 0.3185 0.8093 0.4382 0.137 Uiso 1 1 calc R U
N6 N 0.4514(14) 0.9908(14) 0.3179(8) 0.077(7) Uani 1 1 d . .
N7 N 0.647(3) 0.479(3) 0.0846(13) 0.181(16) Uani 1 1 d . U
H7A H 0.6644 0.4481 0.1089 0.217 Uiso 1 1 calc R U
H7B H 0.6984 0.5204 0.0794 0.217 Uiso 1 1 calc R U
C1 C 0.3774(14) 0.8176(15) 0.8986(6) 0.045(5) Uani 1 1 d . .
H1C H 0.3081 0.8335 0.8873 0.054 Uiso 1 1 calc R U
H1D H 0.4103 0.7795 0.8779 0.054 Uiso 1 1 calc R U
C2 C 0.4359(18) 0.9199(15) 0.9105(8) 0.061(6) Uani 1 1 d . .
H2C H 0.4396 0.9618 0.8858 0.074 Uiso 1 1 calc R U
H2D H 0.3985 0.9601 0.9292 0.074 Uiso 1 1 calc R U
C3 C 0.4843(11) 0.7400(13) 0.9589(5) 0.033(4) Uani 1 1 d . .
H3C H 0.4806 0.7048 0.9851 0.039 Uiso 1 1 calc R U
H3D H 0.5249 0.6970 0.9423 0.039 Uiso 1 1 calc R U
C4 C 0.5323(13) 0.8448(15) 0.9660(7) 0.048(5) Uani 1 1 d . .
H4C H 0.4948 0.8845 0.9848 0.058 Uiso 1 1 calc R U
H4D H 0.6013 0.8357 0.9790 0.058 Uiso 1 1 calc R U
C5 C 0.2793(14) 0.4922(16) 0.1991(6) 0.048(5) Uani 1 1 d . .
H5C H 0.2298 0.5071 0.2182 0.057 Uiso 1 1 calc R U
H5D H 0.2481 0.4444 0.1782 0.057 Uiso 1 1 calc R U
C6 C 0.3058(13) 0.5896(15) 0.1793(6) 0.043(4) Uani 1 1 d . .
H6C H 0.2440 0.6246 0.1678 0.052 Uiso 1 1 calc R U
H6D H 0.3456 0.5735 0.1568 0.052 Uiso 1 1 calc R U
C7 C 0.4180(13) 0.5082(15) 0.2511(6) 0.044(5) Uani 1 1 d . .
H7C H 0.4755 0.4704 0.2650 0.052 Uiso 1 1 calc R U
H7D H 0.3728 0.5263 0.2716 0.052 Uiso 1 1 calc R U
C8 C 0.4557(12) 0.6083(13) 0.2324(6) 0.038(4) Uani 1 1 d . .
H8A H 0.4867 0.6540 0.2541 0.045 Uiso 1 1 calc R U
H8B H 0.5061 0.5918 0.2139 0.045 Uiso 1 1 calc R U
C9 C 0.1598(15) 0.3288(14) 0.3465(6) 0.047(5) Uani 1 1 d . .
H9A H 0.1265 0.3516 0.3701 0.056 Uiso 1 1 calc R U
H9B H 0.1337 0.3710 0.3228 0.056 Uiso 1 1 calc R U
C10 C 0.3262(14) 0.2997(15) 0.3202(6) 0.046(5) Uani 1 1 d . U
H10A H 0.3088 0.3393 0.2950 0.055 Uiso 1 1 calc R U
H10B H 0.3994 0.3026 0.3273 0.055 Uiso 1 1 calc R U
C11 C 0.1365(19) 0.2180(17) 0.3380(7) 0.064(6) Uani 1 1 d . .
H11A H 0.1591 0.1765 0.3623 0.077 Uiso 1 1 calc R U
H11B H 0.0634 0.2093 0.3322 0.077 Uiso 1 1 calc R U
C13 C 0.172(3) 0.0907(17) 0.2152(9) 0.083(9) Uani 1 1 d . .
H13A H 0.1773 0.0347 0.1953 0.100 Uiso 1 1 calc R U
H13B H 0.2030 0.0672 0.2420 0.100 Uiso 1 1 calc R U
C14 C 0.225(2) 0.190(2) 0.2018(9) 0.086(8) Uani 1 1 d . U
H14A H 0.2153 0.2468 0.2208 0.103 Uiso 1 1 calc R U
H14B H 0.2980 0.1771 0.2027 0.103 Uiso 1 1 calc R U
C15 C 0.090(2) 0.2502(19) 0.1644(8) 0.076(8) Uani 1 1 d . .
H15A H 0.0610 0.2766 0.1377 0.091 Uiso 1 1 calc R U
H15B H 0.0891 0.3061 0.1846 0.091 Uiso 1 1 calc R U
C16 C 0.029(2) 0.155(2) 0.1772(10) 0.090(9) Uani 1 1 d . .
H16A H -0.0416 0.1757 0.1780 0.108 Uiso 1 1 calc R U
H16B H 0.0311 0.0995 0.1571 0.108 Uiso 1 1 calc R U
C17 C 0.1169(19) 0.698(2) 0.4382(9) 0.075(7) Uani 1 1 d . U
H17A H 0.0927 0.6263 0.4373 0.090 Uiso 1 1 calc R U
H17B H 0.0913 0.7319 0.4124 0.090 Uiso 1 1 calc R U
C18 C 0.2197(16) 0.698(2) 0.4415(7) 0.064(6) Uani 1 1 d . .
H18A H 0.2438 0.6503 0.4214 0.077 Uiso 1 1 calc R U
H18B H 0.2473 0.6756 0.4690 0.077 Uiso 1 1 calc R U
C19 C 0.088(2) 0.859(2) 0.4600(9) 0.084(8) Uani 1 1 d . U
H19A H 0.0577 0.9066 0.4786 0.101 Uiso 1 1 calc R U
H19B H 0.0534 0.8690 0.4324 0.101 Uiso 1 1 calc R U
C20 C 0.206(2) 0.884(2) 0.4603(9) 0.080(7) Uani 1 1 d . U
H20A H 0.2151 0.9539 0.4499 0.096 Uiso 1 1 calc R U
H20B H 0.2391 0.8796 0.4884 0.096 Uiso 1 1 calc R U
C21 C 0.399(2) 0.899(2) 0.3275(10) 0.097(9) Uani 1 1 d . U
H21A H 0.3663 0.9123 0.3522 0.116 Uiso 1 1 calc R U
H21B H 0.3460 0.8857 0.3051 0.116 Uiso 1 1 calc R U
C22 C 0.457(2) 0.8091(16) 0.3338(7) 0.065(7) Uani 1 1 d . .
H22A H 0.4868 0.7913 0.3087 0.078 Uiso 1 1 calc R U
H22B H 0.4140 0.7511 0.3405 0.078 Uiso 1 1 calc R U
C23 C 0.528(3) 1.006(3) 0.3574(11) 0.114(11) Uani 1 1 d . U
H23A H 0.5639 1.0723 0.3554 0.137 Uiso 1 1 calc R U
H23B H 0.4908 1.0100 0.3815 0.137 Uiso 1 1 calc R U
C24 C 0.5966(16) 0.9254(17) 0.3620(8) 0.061(6) Uani 1 1 d . U
H24A H 0.6457 0.9376 0.3859 0.074 Uiso 1 1 calc R U
H24B H 0.6329 0.9199 0.3377 0.074 Uiso 1 1 calc R U
C25 C 0.477(3) 0.488(3) 0.0898(12) 0.114(11) Uani 1 1 d . U
H25A H 0.4253 0.5413 0.0909 0.136 Uiso 1 1 calc R U
H25B H 0.4798 0.4464 0.1150 0.136 Uiso 1 1 calc R U
C26 C 0.5698(18) 0.534(2) 0.0872(9) 0.076(7) Uani 1 1 d . U
H26A H 0.5625 0.5803 0.0632 0.092 Uiso 1 1 calc R U
H26B H 0.5839 0.5791 0.1113 0.092 Uiso 1 1 calc R U
C27 C 0.532(2) 0.354(3) 0.0476(11) 0.100(10) Uani 1 1 d . U
H27A H 0.5180 0.3183 0.0211 0.120 Uiso 1 1 calc R U
H27B H 0.5313 0.2994 0.0685 0.120 Uiso 1 1 calc R U
C28 C 0.632(3) 0.390(4) 0.0496(15) 0.157(17) Uani 1 1 d . U
H28A H 0.6457 0.4185 0.0230 0.188 Uiso 1 1 calc R U
H28B H 0.6794 0.3323 0.0564 0.188 Uiso 1 1 calc R U
Ge1 Ge 0.90530(10) 0.70674(10) 0.26912(4) 0.0133(3) Uani 1 1 d . .
Ge2 Ge 1.03297(10) 0.65361(10) 0.00873(4) 0.0125(3) Uani 1 1 d . .
Mo1 Mo 1.08932(9) 0.87553(10) 0.32470(4) 0.0228(3) Uani 1 1 d . .
Mo2 Mo 1.08387(9) 0.69714(9) -0.09338(4) 0.0182(3) Uani 1 1 d . .
Mo3 Mo 1.11917(8) 0.79763(9) 0.22689(4) 0.0180(3) Uani 1 1 d . .
Mo4 Mo 0.69627(9) 0.60881(9) 0.31783(4) 0.0189(3) Uani 1 1 d . .
Mo5 Mo 0.87347(9) 0.84332(9) -0.05006(4) 0.0208(3) Uani 1 1 d . .
Mo6 Mo 1.14894(9) 0.90115(9) -0.01322(4) 0.0199(3) Uani 1 1 d . .
Mo7 Mo 0.74479(9) 0.54197(10) 0.20583(4) 0.0207(3) Uani 1 1 d . .
Mo8 Mo 1.28355(9) 0.71738(10) 0.04258(4) 0.0213(3) Uani 1 1 d . .
Mo9 Mo 0.83651(9) 0.79258(10) 0.04937(4) 0.0224(3) Uani 1 1 d . .
Mo10 Mo 1.10049(9) 0.84735(9) 0.08541(4) 0.0213(3) Uani 1 1 d . .
Mo11 Mo 1.22037(9) 0.50142(10) -0.03129(4) 0.0202(3) Uani 1 1 d . .
Mo12 Mo 1.15966(9) 0.47758(9) 0.08067(4) 0.0180(3) Uani 1 1 d . .
Mo13 Mo 0.93081(9) 0.52583(9) 0.35061(4) 0.0192(3) Uani 1 1 d . .
Mo14 Mo 0.83632(10) 0.98368(9) 0.28225(4) 0.0237(3) Uani 1 1 d . .
Mo15 Mo 0.97591(9) 0.45645(9) -0.06468(4) 0.0205(3) Uani 1 1 d . .
Mo16 Mo 1.15705(9) 0.62936(10) 0.30677(4) 0.0213(3) Uani 1 1 d . .
Mo17 Mo 0.77452(9) 0.61448(10) -0.02465(4) 0.0223(3) Uani 1 1 d . .
Mo18 Mo 0.92528(9) 0.42599(9) 0.04759(4) 0.0184(3) Uani 1 1 d . .
Mo19 Mo 0.85335(9) 0.78866(10) 0.36753(4) 0.0210(3) Uani 1 1 d . .
Mo20 Mo 0.66858(9) 0.81325(10) 0.23519(4) 0.0219(3) Uani 1 1 d . .
Mo21 Mo 0.97057(9) 0.45142(9) 0.24188(4) 0.0202(3) Uani 1 1 d . .
Mo22 Mo 0.86785(9) 0.88987(9) 0.18631(4) 0.0191(3) Uani 1 1 d . .
Gd1 Gd 0.96175(5) 0.61150(5) 0.14345(2) 0.01832(16) Uani 1 1 d . .
C12 C 0.293(2) 0.192(2) 0.3148(9) 0.076(7) Uiso 1 1 d . .
H12A H 0.3129 0.1540 0.3402 0.091 Uiso 1 1 calc R U
H12B H 0.3278 0.1607 0.2931 0.091 Uiso 1 1 calc R U

loop_
_atom_site_aniso_label
_atom_site_aniso_U_11
_atom_site_aniso_U_22
_atom_site_aniso_U_33
_atom_site_aniso_U_23
_atom_site_aniso_U_13
_atom_site_aniso_U_12
O1 0.031(6) 0.019(5) 0.023(6) -0.001(4) 0.009(4) 0.000(4)
O2 0.031(6) 0.022(5) 0.022(6) -0.001(4) 0.000(4) 0.006(4)
O3 0.032(6) 0.021(5) 0.017(5) 0.000(4) 0.003(4) 0.005(4)
O4 0.021(5) 0.020(5) 0.028(6) -0.001(4) 0.011(4) 0.001(4)
O5 0.023(5) 0.033(6) 0.020(6) 0.001(4) 0.013(4) 0.003(4)
O6 0.020(5) 0.018(5) 0.027(6) -0.002(4) 0.004(4) 0.000(4)
O7 0.018(5) 0.014(4) 0.014(5) -0.003(4) -0.001(4) 0.007(4)
O8 0.020(4) 0.013(4) 0.013(5) 0.007(4) 0.004(4) 0.007(4)
O9 0.023(5) 0.024(5) 0.018(5) -0.001(4) 0.003(4) 0.000(4)
O10 0.024(5) 0.017(5) 0.026(6) 0.004(4) 0.006(4) -0.001(4)
O11 0.027(5) 0.025(5) 0.019(6) -0.004(4) 0.017(4) 0.004(4)
O12 0.025(5) 0.021(5) 0.019(6) -0.003(4) 0.003(4) -0.005(4)
O13 0.021(5) 0.025(5) 0.014(5) -0.001(4) 0.006(4) -0.008(4)
O14 0.031(5) 0.013(5) 0.022(6) 0.001(4) 0.014(4) 0.000(4)
O15 0.032(5) 0.019(5) 0.013(5) 0.000(4) 0.006(4) 0.000(4)
O16 0.023(5) 0.017(5) 0.022(6) -0.004(4) 0.004(4) -0.008(4)
O17 0.025(5) 0.029(6) 0.018(6) 0.007(4) 0.008(4) 0.000(4)
O18 0.013(4) 0.029(5) 0.019(5) 0.001(4) 0.004(4) -0.003(4)
O19 0.015(5) 0.020(5) 0.011(5) 0.003(4) 0.001(4) 0.001(4)
O20 0.023(5) 0.017(5) 0.017(5) 0.003(4) 0.011(4) -0.004(4)
O21 0.044(7) 0.025(5) 0.027(6) 0.000(5) 0.002(5) 0.013(5)
O22 0.022(5) 0.031(5) 0.008(5) 0.000(4) -0.003(4) 0.007(4)
O23 0.023(5) 0.021(5) 0.018(5) 0.002(4) 0.005(4) -0.009(4)
O24 0.025(5) 0.020(5) 0.012(5) -0.001(4) 0.005(4) -0.003(4)
O25 0.027(5) 0.022(5) 0.016(5) 0.003(4) 0.016(4) 0.006(4)
O26 0.025(5) 0.020(5) 0.012(5) -0.001(4) 0.007(4) 0.004(4)
O27 0.031(6) 0.025(5) 0.020(6) 0.000(4) 0.012(4) -0.005(4)
O28 0.054(7) 0.027(6) 0.024(6) -0.012(5) 0.008(5) -0.006(5)
O29 0.022(5) 0.024(5) 0.014(5) 0.002(4) 0.008(4) 0.003(4)
O30 0.018(5) 0.039(6) 0.041(7) -0.012(5) -0.001(5) 0.005(5)
O31 0.025(6) 0.054(7) 0.027(6) 0.002(6) 0.011(5) -0.003(5)
O32 0.022(5) 0.029(5) 0.027(6) 0.001(5) 0.009(4) 0.005(4)
O33 0.026(5) 0.023(5) 0.023(6) 0.008(4) 0.013(4) 0.001(4)
O34 0.021(5) 0.029(5) 0.015(5) 0.003(4) 0.006(4) -0.004(4)
O35 0.022(5) 0.031(6) 0.036(7) 0.009(5) 0.001(5) 0.005(4)
O36 0.016(5) 0.028(5) 0.032(6) 0.008(5) 0.004(4) -0.001(4)
O37 0.029(5) 0.020(5) 0.024(6) 0.007(4) 0.006(4) 0.001(4)
O38 0.030(5) 0.022(5) 0.022(6) 0.002(4) 0.005(4) 0.005(4)
O39 0.015(4) 0.008(4) 0.020(5) -0.003(4) 0.004(4) 0.000(3)
O40 0.022(5) 0.023(5) 0.019(6) -0.003(4) 0.005(4) -0.005(4)
O41 0.020(5) 0.016(5) 0.018(5) -0.006(4) 0.006(4) 0.000(4)
O42 0.021(5) 0.027(5) 0.021(6) -0.005(4) 0.001(4) 0.000(4)
O43 0.027(5) 0.022(5) 0.015(5) -0.003(4) -0.002(4) 0.004(4)
O44 0.030(5) 0.013(4) 0.021(6) -0.005(4) 0.004(4) 0.003(4)
O45 0.048(7) 0.016(5) 0.030(6) 0.002(5) 0.011(5) -0.005(5)
O46 0.046(6) 0.016(5) 0.017(6) 0.000(4) 0.008(5) 0.009(4)
O47 0.031(5) 0.032(6) 0.011(5) -0.009(4) 0.005(4) -0.004(5)
O48 0.025(5) 0.028(5) 0.023(6) -0.002(4) 0.008(4) 0.009(4)
O49 0.047(7) 0.039(7) 0.029(7) 0.016(5) 0.012(5) 0.004(5)
O50 0.033(6) 0.022(5) 0.023(6) -0.005(4) 0.015(4) -0.002(4)
O51 0.035(6) 0.021(5) 0.035(7) 0.002(5) 0.017(5) -0.006(5)
O52 0.027(5) 0.021(5) 0.026(6) -0.001(4) 0.006(4) -0.001(4)
O53 0.021(5) 0.022(5) 0.020(6) -0.005(4) 0.008(4) 0.001(4)
O54 0.021(5) 0.020(5) 0.017(5) -0.005(4) 0.004(4) 0.003(4)
O55 0.026(5) 0.027(5) 0.026(6) 0.008(5) -0.004(4) 0.006(4)
O56 0.028(5) 0.020(5) 0.023(6) -0.002(4) 0.003(4) 0.004(4)
O57 0.036(6) 0.036(6) 0.016(6) -0.002(5) 0.010(4) -0.002(5)
O58 0.037(6) 0.027(5) 0.020(6) 0.003(4) 0.008(5) -0.003(5)
O59 0.032(6) 0.022(5) 0.015(5) -0.005(4) 0.012(4) 0.005(4)
O60 0.035(6) 0.028(6) 0.020(6) -0.003(5) 0.003(4) 0.008(5)
O61 0.021(5) 0.041(6) 0.019(6) 0.003(5) 0.000(4) -0.010(5)
O62 0.021(5) 0.034(6) 0.024(6) 0.003(5) 0.005(4) 0.011(4)
O63 0.032(6) 0.018(5) 0.040(7) 0.003(5) 0.001(5) -0.003(4)
O64 0.025(5) 0.017(5) 0.026(6) 0.001(4) 0.009(4) 0.006(4)
O65 0.028(6) 0.033(6) 0.028(6) 0.002(5) 0.011(5) 0.015(5)
O66 0.027(5) 0.018(5) 0.024(6) -0.007(4) 0.009(4) 0.007(4)
O67 0.037(6) 0.032(6) 0.025(6) -0.011(5) 0.010(5) -0.004(5)
O68 0.034(6) 0.036(6) 0.030(6) -0.009(5) 0.006(5) -0.013(5)
O69 0.020(5) 0.041(7) 0.040(7) -0.002(5) -0.002(5) 0.008(5)
O70 0.027(5) 0.031(6) 0.025(6) -0.007(5) 0.007(4) 0.011(4)
O71 0.047(7) 0.021(5) 0.029(7) -0.008(5) 0.001(5) 0.006(5)
O72 0.029(6) 0.036(6) 0.041(7) -0.013(5) 0.000(5) -0.002(5)
O73 0.023(5) 0.028(5) 0.015(5) 0.000(4) 0.003(4) -0.005(4)
O74 0.023(5) 0.025(5) 0.020(6) 0.004(4) 0.009(4) 0.002(4)
O75 0.024(5) 0.023(5) 0.016(5) 0.004(4) 0.014(4) 0.001(4)
O76 0.033(6) 0.036(6) 0.025(6) 0.020(5) 0.008(5) 0.004(5)
O77 0.032(6) 0.023(5) 0.040(7) -0.017(5) 0.005(5) 0.013(5)
O78 0.037(6) 0.043(6) 0.014(5) -0.003(5) 0.016(4) -0.005(5)
O79 0.061(8) 0.041(7) 0.041(8) 0.002(6) 0.003(6) -0.008(6)
O80 0.053(8) 0.061(9) 0.051(9) -0.014(7) -0.002(7) 0.009(7)
O81 0.089(11) 0.033(7) 0.046(9) -0.009(6) 0.011(8) 0.005(7)
O82 0.087(13) 0.088(13) 0.073(13) -0.019(10) 0.028(10) -0.035(10)
O83 0.098(14) 0.106(15) 0.083(14) 0.010(12) 0.033(11) 0.002(12)
O84 0.074(12) 0.100(14) 0.090(15) 0.002(11) -0.004(10) -0.006(10)
O85 0.178(16) 0.188(16) 0.182(16) -0.004(12) 0.017(11) 0.014(11)
N1 0.076(12) 0.034(8) 0.053(11) 0.002(8) 0.042(9) -0.001(8)
N2 0.027(7) 0.032(7) 0.052(10) 0.003(7) 0.007(7) -0.014(6)
N3 0.063(10) 0.017(7) 0.039(9) -0.003(6) 0.001(7) -0.003(7)
N4 0.077(12) 0.046(9) 0.020(8) 0.010(7) -0.007(7) 0.014(8)
N5 0.12(2) 0.16(3) 0.067(17) 0.034(17) 0.040(16) -0.007(19)
N6 0.044(10) 0.041(10) 0.14(2) 0.020(12) 0.004(11) 0.012(8)
N7 0.169(18) 0.193(19) 0.181(19) -0.019(12) 0.016(12) 0.009(12)
C1 0.048(11) 0.054(11) 0.034(11) 0.002(9) 0.008(8) -0.013(9)
C2 0.079(16) 0.031(10) 0.072(16) 0.011(10) 0.001(12) -0.007(10)
C3 0.015(7) 0.049(10) 0.034(10) 0.001(8) 0.002(6) 0.011(7)
C4 0.029(9) 0.048(11) 0.064(14) -0.007(10) -0.011(9) 0.003(8)
C5 0.042(10) 0.063(12) 0.035(11) 0.000(9) -0.007(8) -0.026(9)
C6 0.035(9) 0.054(11) 0.039(11) -0.007(9) -0.001(8) 0.002(8)
C7 0.033(9) 0.055(11) 0.041(11) -0.021(9) -0.006(8) -0.002(8)
C8 0.020(8) 0.045(10) 0.048(12) 0.005(8) 0.003(7) 0.008(7)
C9 0.061(12) 0.038(10) 0.044(12) 0.004(9) 0.018(10) 0.017(9)
C10 0.036(8) 0.061(9) 0.041(9) -0.004(8) 0.006(7) 0.007(7)
C11 0.090(17) 0.053(13) 0.049(14) 0.003(11) 0.006(12) -0.024(12)
C13 0.14(3) 0.036(12) 0.074(18) -0.004(12) 0.025(17) -0.016(14)
C14 0.087(12) 0.081(12) 0.088(13) 0.003(10) 0.006(10) -0.007(10)
C15 0.11(2) 0.059(14) 0.068(17) 0.008(13) 0.047(15) 0.021(14)
C16 0.10(2) 0.076(19) 0.09(2) -0.003(16) 0.017(17) -0.022(16)
C17 0.068(11) 0.077(11) 0.080(12) -0.022(9) 0.007(9) 0.005(9)
C18 0.054(13) 0.095(19) 0.046(14) 0.013(12) 0.014(10) 0.023(12)
C19 0.091(12) 0.074(11) 0.087(12) 0.014(10) 0.006(10) 0.001(10)
C20 0.087(12) 0.073(11) 0.079(12) 0.005(9) 0.001(10) -0.031(9)
C21 0.085(12) 0.099(13) 0.102(14) -0.009(11) -0.007(10) 0.001(10)
C22 0.106(19) 0.044(12) 0.040(13) -0.001(10) -0.009(12) -0.031(12)
C23 0.113(15) 0.105(14) 0.125(15) -0.007(11) 0.016(11) -0.005(11)
C24 0.054(9) 0.056(9) 0.072(11) -0.009(9) -0.003(8) -0.002(8)
C25 0.103(14) 0.115(14) 0.126(15) 0.003(11) 0.021(11) -0.001(11)
C26 0.057(10) 0.083(11) 0.091(12) -0.015(10) 0.015(9) 0.006(9)
C27 0.095(13) 0.103(13) 0.102(14) -0.009(11) 0.015(10) 0.003(11)
C28 0.150(19) 0.16(2) 0.16(2) -0.020(12) 0.018(12) -0.004(12)
Ge1 0.0148(6) 0.0143(6) 0.0115(7) 0.0006(5) 0.0052(5) -0.0018(5)
Ge2 0.0159(7) 0.0127(6) 0.0095(7) -0.0004(5) 0.0043(5) 0.0016(5)
Mo1 0.0228(6) 0.0262(6) 0.0201(7) -0.0059(5) 0.0057(5) -0.0060(5)
Mo2 0.0232(6) 0.0200(6) 0.0125(6) -0.0001(5) 0.0067(5) 0.0028(5)
Mo3 0.0188(6) 0.0190(6) 0.0172(7) 0.0004(5) 0.0068(5) -0.0008(5)
Mo4 0.0192(6) 0.0235(6) 0.0157(6) 0.0006(5) 0.0099(5) -0.0026(5)
Mo5 0.0262(6) 0.0195(6) 0.0168(7) 0.0018(5) 0.0036(5) 0.0063(5)
Mo6 0.0271(6) 0.0161(6) 0.0174(7) 0.0011(5) 0.0072(5) -0.0020(5)
Mo7 0.0187(6) 0.0269(7) 0.0174(7) -0.0043(5) 0.0066(5) -0.0054(5)
Mo8 0.0193(6) 0.0253(6) 0.0196(7) 0.0021(5) 0.0035(5) -0.0012(5)
Mo9 0.0284(7) 0.0233(6) 0.0167(7) 0.0002(5) 0.0085(5) 0.0093(5)
Mo10 0.0325(7) 0.0170(6) 0.0160(7) -0.0022(5) 0.0097(5) -0.0019(5)
Mo11 0.0228(6) 0.0248(6) 0.0148(6) 0.0028(5) 0.0103(5) 0.0064(5)
Mo12 0.0199(6) 0.0216(6) 0.0134(6) 0.0026(5) 0.0062(5) 0.0048(5)
Mo13 0.0238(6) 0.0208(6) 0.0142(6) 0.0039(5) 0.0076(5) 0.0001(5)
Mo14 0.0322(7) 0.0174(6) 0.0224(7) -0.0041(5) 0.0075(5) 0.0019(5)
Mo15 0.0275(6) 0.0201(6) 0.0147(6) -0.0055(5) 0.0061(5) -0.0018(5)
Mo16 0.0185(6) 0.0238(6) 0.0224(7) 0.0060(5) 0.0054(5) 0.0027(5)
Mo17 0.0192(6) 0.0230(6) 0.0244(7) -0.0001(5) 0.0013(5) 0.0005(5)
Mo18 0.0241(6) 0.0152(5) 0.0172(6) -0.0005(5) 0.0075(5) -0.0019(5)
Mo19 0.0249(6) 0.0249(6) 0.0147(7) -0.0038(5) 0.0084(5) -0.0024(5)
Mo20 0.0182(6) 0.0271(6) 0.0209(7) 0.0038(5) 0.0044(5) 0.0015(5)
Mo21 0.0290(7) 0.0153(6) 0.0177(7) 0.0022(5) 0.0093(5) 0.0050(5)
Mo22 0.0240(6) 0.0169(6) 0.0175(7) 0.0001(5) 0.0066(5) 0.0020(5)
Gd1 0.0207(3) 0.0177(3) 0.0175(4) 0.0006(3) 0.0066(3) 0.0008(3)

loop_
_atom_type_symbol
_atom_type_description
_atom_type_scat_dispersion_real
_atom_type_scat_dispersion_imag
_atom_type_scat_source
O O 0.0106 0.0060 'International Tables Vol C Tables 4.2.6.8 and 6.1.1.4'
Ge Ge 0.1547 1.8001 'International Tables Vol C Tables 4.2.6.8 and 6.1.1.4'
Mo Mo -1.6832 0.6857 'International Tables Vol C Tables 4.2.6.8 and 6.1.1.4'
Gd Gd -0.1653 3.9035 'International Tables Vol C Tables 4.2.6.8 and 6.1.1.4'
N N 0.0061 0.0033 'International Tables Vol C Tables 4.2.6.8 and 6.1.1.4'
C C 0.0033 0.0016 'International Tables Vol C Tables 4.2.6.8 and 6.1.1.4'
H H 0.0000 0.0000 'International Tables Vol C Tables 4.2.6.8 and 6.1.1.4'

loop_
_geom_angle_atom_site_label_1
_geom_angle_atom_site_label_2
_geom_angle_atom_site_label_3
_geom_angle
Mo9 O1 Mo10 141.2(5)
Mo5 O2 Mo9 117.8(5)
Mo5 O3 Mo17 118.1(5)
Mo20 O4 Mo4 148.1(5)
Mo19 O5 Mo4 120.3(5)
Mo2 O6 Mo6 145.4(5)
Ge2 O7 Mo8 120.8(4)
Ge2 O7 Mo10 122.3(5)
Mo8 O7 Mo10 93.6(3)
Ge2 O7 Mo6 125.2(5)
Mo8 O7 Mo6 93.2(3)
Mo10 O7 Mo6 93.6(3)
Ge2 O8 Mo18 128.1(5)
Ge2 O8 Mo12 127.7(5)
Mo18 O8 Mo12 95.5(3)
Mo17 O9 Mo18 160.4(6)
Mo11 O10 Mo2 115.6(4)
Mo18 O11 Gd1 136.1(5)
Mo12 O12 Gd1 138.5(5)
Mo7 O13 Gd1 132.1(5)
Mo21 O14 Gd1 132.4(5)
Mo3 O15 Gd1 153.3(5)
Mo7 O16 Mo21 115.1(4)
Mo21 O17 Mo16 160.5(6)
Mo16 O18 Mo3 117.5(4)
Ge1 O19 Mo3 120.0(4)
Ge1 O19 Mo16 122.5(5)
Mo3 O19 Mo16 95.5(3)
Ge1 O19 Mo1 123.1(5)
Mo3 O19 Mo1 96.2(3)
Mo16 O19 Mo1 92.4(3)
Ge1 O20 Mo13 119.7(5)
Ge1 O20 Mo19 119.2(4)
Mo13 O20 Mo19 102.6(4)
Ge1 O20 Mo4 121.3(5)
Mo13 O20 Mo4 93.7(3)
Mo19 O20 Mo4 94.9(3)
Mo2 O22 Mo5 145.6(5)
Mo6 O23 Mo8 118.1(4)
Mo8 O24 Mo12 156.3(5)
Mo11 O25 Mo12 152.2(5)
Mo18 O26 Mo12 113.6(5)
Mo10 O27 Gd1 161.5(6)
Ge2 O29 Mo17 121.2(5)
Ge2 O29 Mo9 121.4(5)
Mo17 O29 Mo9 93.8(3)
Ge2 O29 Mo5 125.6(5)
Mo17 O29 Mo5 92.5(3)
Mo9 O29 Mo5 94.2(3)
Mo4 O32 Mo7 156.2(6)
Mo4 O33 Mo13 117.3(5)
Mo13 O34 Mo16 146.6(5)
Mo1 O36 Mo3 118.9(5)
Mo3 O37 Mo22 139.7(5)
Mo22 O38 Mo20 119.6(5)
Ge1 O39 Mo21 127.1(5)
Ge1 O39 Mo7 124.9(4)
Mo21 O39 Mo7 96.3(3)
Mo8 O40 Mo11 145.8(5)
Ge2 O41 Mo2 121.4(4)
Ge2 O41 Mo15 116.9(5)
Mo2 O41 Mo15 101.4(4)
Ge2 O41 Mo11 117.7(5)
Mo2 O41 Mo11 102.4(4)
Mo15 O41 Mo11 91.9(3)
Mo15 O42 Mo17 147.2(6)
Mo15 O43 Mo2 117.2(4)
Mo6 O44 Mo5 162.1(5)
Mo6 O46 Mo10 118.3(5)
Mo10 O47 Mo8 120.4(5)
Mo17 O48 Mo9 119.2(5)
Mo14 O50 Mo22 119.0(5)
Mo14 O52 Mo1 156.9(6)
Ge1 O53 Mo20 119.8(5)
Ge1 O53 Mo22 121.1(5)
Mo20 O53 Mo22 94.7(4)
Ge1 O53 Mo14 126.4(5)
Mo20 O53 Mo14 93.2(3)
Mo22 O53 Mo14 93.7(3)
Mo20 O54 Mo7 152.4(5)
Mo19 O56 Mo14 149.2(6)
Mo13 O58 Mo19 117.5(5)
Mo22 O59 Gd1 163.0(6)
Mo9 O60 Gd1 153.6(6)
Mo15 O64 Mo18 148.9(5)
Mo11 O66 Mo15 118.4(5)
Mo14 O70 Mo20 119.6(5)
Mo16 O73 Mo1 118.0(5)
Mo19 O74 Mo1 148.9(5)
Mo13 O75 Mo21 144.7(5)
C1 O79 C3 112.1(13)
C6 O80 C8 112.3(13)
C11 O81 C12 107.4(17)
C13 O82 C16 109(2)
C19 O83 C17 99(2)
C22 O84 C24 111.7(17)
C27 O85 C25 107(3)
C15 N1 C14 106(2)
C4 N2 C2 110.7(15)
C7 N3 C5 112.7(14)
C9 N4 C10 110.1(14)
C18 N5 C20 113(2)
C21 N6 C23 102(2)
C26 N7 C28 114(4)
O79 C1 C2 107.6(15)
N2 C2 C1 112.9(16)
C4 C3 O79 109.2(13)
N2 C4 C3 112.5(16)
N3 C5 C6 112.3(15)
C5 C6 O80 111.9(15)
N3 C7 C8 112.2(16)
O80 C8 C7 107.7(13)
C11 C9 N4 110.7(16)
C12 C10 N4 106.9(17)
O81 C11 C9 111.5(17)
O82 C13 C14 106(2)
N1 C14 C13 110(2)
N1 C15 C16 108(2)
O82 C16 C15 110(2)
C18 C17 O83 113(2)
C17 C18 N5 107(2)
O83 C19 C20 109(2)
N5 C20 C19 109(2)
C22 C21 N6 116(3)
C21 C22 O84 110(2)
C24 C23 N6 111(3)
C23 C24 O84 108(2)
C26 C25 O85 110(3)
N7 C26 C25 120(3)
O85 C27 C28 125(4)
C27 C28 N7 108(4)
O39 Ge1 O19 110.4(4)
O39 Ge1 O53 112.4(4)
O19 Ge1 O53 106.5(4)
O39 Ge1 O20 108.6(4)
O19 Ge1 O20 109.0(4)
O53 Ge1 O20 110.0(4)
O7 Ge2 O29 106.5(4)
O7 Ge2 O8 110.8(4)
O29 Ge2 O8 110.5(4)
O7 Ge2 O41 109.1(4)
O29 Ge2 O41 109.7(4)
O8 Ge2 O41 110.1(4)
O72 Mo1 O36 104.5(5)
O72 Mo1 O52 102.9(5)
O36 Mo1 O52 93.8(4)
O72 Mo1 O73 95.6(5)
O36 Mo1 O73 90.8(4)
O52 Mo1 O73 159.1(4)
O72 Mo1 O74 98.2(5)
O36 Mo1 O74 157.2(4)
O52 Mo1 O74 83.4(4)
O73 Mo1 O74 84.5(4)
O72 Mo1 O19 169.2(4)
O36 Mo1 O19 74.3(4)
O52 Mo1 O19 87.9(4)
O73 Mo1 O19 73.7(4)
O74 Mo1 O19 82.9(4)
O78 Mo2 O6 104.9(5)
O78 Mo2 O22 105.6(5)
O6 Mo2 O22 96.1(4)
O78 Mo2 O43 93.9(5)
O6 Mo2 O43 158.8(4)
O22 Mo2 O43 87.9(4)
O78 Mo2 O10 92.1(5)
O6 Mo2 O10 86.4(4)
O22 Mo2 O10 160.7(4)
O43 Mo2 O10 83.3(4)
O78 Mo2 O41 158.5(4)
O6 Mo2 O41 88.3(4)
O22 Mo2 O41 89.3(4)
O43 Mo2 O41 70.9(3)
O10 Mo2 O41 71.6(3)
O51 Mo3 O15 104.2(5)
O51 Mo3 O37 105.3(5)
O15 Mo3 O37 98.4(5)
O51 Mo3 O18 91.8(4)
O15 Mo3 O18 89.6(4)
O37 Mo3 O18 158.6(4)
O51 Mo3 O36 92.7(5)
O15 Mo3 O36 160.0(4)
O37 Mo3 O36 87.1(4)
O18 Mo3 O36 79.1(4)
O51 Mo3 O19 157.7(4)
O15 Mo3 O19 90.8(4)
O37 Mo3 O19 88.4(4)
O18 Mo3 O19 71.5(3)
O36 Mo3 O19 70.1(3)
O31 Mo4 O32 102.2(5)
O31 Mo4 O33 103.9(5)
O32 Mo4 O33 96.9(4)
O31 Mo4 O5 98.8(5)
O32 Mo4 O5 155.0(4)
O33 Mo4 O5 91.0(4)
O31 Mo4 O4 96.8(5)
O32 Mo4 O4 83.8(4)
O33 Mo4 O4 158.6(4)
O5 Mo4 O4 80.3(4)
O31 Mo4 O20 170.6(5)
O32 Mo4 O20 87.1(4)
O33 Mo4 O20 75.9(4)
O5 Mo4 O20 71.9(4)
O4 Mo4 O20 82.8(3)
O21 Mo5 O2 104.2(5)
O21 Mo5 O3 100.2(5)
O2 Mo5 O3 95.2(4)
O21 Mo5 O44 100.8(5)
O2 Mo5 O44 95.8(4)
O3 Mo5 O44 153.1(4)
O21 Mo5 O22 94.8(4)
O2 Mo5 O22 161.0(4)
O3 Mo5 O22 82.0(4)
O44 Mo5 O22 79.6(4)
O21 Mo5 O29 174.5(4)
O2 Mo5 O29 77.0(4)
O3 Mo5 O29 74.3(4)
O44 Mo5 O29 84.3(4)
O22 Mo5 O29 84.2(3)
O45 Mo6 O46 104.1(5)
O45 Mo6 O44 102.8(5)
O46 Mo6 O44 95.1(5)
O45 Mo6 O23 98.3(5)
O46 Mo6 O23 94.7(4)
O44 Mo6 O23 153.8(4)
O45 Mo6 O6 95.7(5)
O46 Mo6 O6 160.2(4)
O44 Mo6 O6 81.2(4)
O23 Mo6 O6 81.4(4)
O45 Mo6 O7 172.1(4)
O46 Mo6 O7 77.5(4)
O44 Mo6 O7 84.7(4)
O23 Mo6 O7 73.8(3)
O6 Mo6 O7 82.8(3)
O68 Mo7 O13 102.7(5)
O68 Mo7 O16 96.7(5)
O13 Mo7 O16 96.5(4)
O68 Mo7 O54 101.0(5)
O13 Mo7 O54 95.0(4)
O16 Mo7 O54 156.2(4)
O68 Mo7 O32 90.4(5)
O13 Mo7 O32 166.7(4)
O16 Mo7 O32 84.5(4)
O54 Mo7 O32 79.6(4)
O68 Mo7 O39 167.7(5)
O13 Mo7 O39 85.7(4)
O16 Mo7 O39 73.1(3)
O54 Mo7 O39 87.1(3)
O32 Mo7 O39 81.9(4)
O61 Mo8 O24 103.3(5)
O61 Mo8 O40 102.1(5)
O24 Mo8 O40 89.1(4)
O61 Mo8 O47 98.2(5)
O24 Mo8 O47 90.6(4)
O40 Mo8 O47 159.2(4)
O61 Mo8 O23 96.8(4)
O24 Mo8 O23 159.9(4)
O40 Mo8 O23 86.8(4)
O47 Mo8 O23 86.4(4)
O61 Mo8 O7 167.8(4)
O24 Mo8 O7 85.6(4)
O40 Mo8 O7 86.2(4)
O47 Mo8 O7 73.0(4)
O23 Mo8 O7 74.6(4)
O77 Mo9 O60 104.2(5)
O77 Mo9 O1 104.6(5)
O60 Mo9 O1 97.1(5)
O77 Mo9 O48 96.1(5)
O60 Mo9 O48 92.4(4)
O1 Mo9 O48 154.3(4)
O77 Mo9 O2 91.5(5)
O60 Mo9 O2 163.4(4)
O1 Mo9 O2 83.9(4)
O48 Mo9 O2 80.4(4)
O77 Mo9 O29 159.7(5)
O60 Mo9 O29 92.6(4)
O1 Mo9 O29 84.1(4)
O48 Mo9 O29 71.5(4)
O2 Mo9 O29 71.0(3)
O28 Mo10 O27 105.2(5)
O28 Mo10 O47 101.0(5)
O27 Mo10 O47 99.1(4)
O28 Mo10 O1 100.8(5)
O27 Mo10 O1 90.6(4)
O47 Mo10 O1 152.8(4)
O28 Mo10 O46 91.8(5)
O27 Mo10 O46 162.4(4)
O47 Mo10 O46 81.6(4)
O1 Mo10 O46 81.7(4)
O28 Mo10 O7 161.5(5)
O27 Mo10 O7 92.9(4)
O47 Mo10 O7 71.9(3)
O1 Mo10 O7 82.3(4)
O46 Mo10 O7 70.5(3)
O65 Mo11 O25 103.5(5)
O65 Mo11 O66 100.5(5)
O25 Mo11 O66 98.3(4)
O65 Mo11 O40 100.9(5)
O25 Mo11 O40 89.7(4)
O66 Mo11 O40 154.7(4)
O65 Mo11 O10 96.0(4)
O25 Mo11 O10 159.5(4)
O66 Mo11 O10 84.3(4)
O40 Mo11 O10 80.1(4)
O65 Mo11 O41 165.8(4)
O25 Mo11 O41 90.5(4)
O66 Mo11 O41 74.6(4)
O40 Mo11 O41 81.4(4)
O10 Mo11 O41 70.5(3)
O62 Mo12 O12 103.9(5)
O62 Mo12 O26 98.3(4)
O12 Mo12 O26 97.4(4)
O62 Mo12 O24 98.4(4)
O12 Mo12 O24 97.0(4)
O26 Mo12 O24 154.6(4)
O62 Mo12 O25 90.7(4)
O12 Mo12 O25 165.3(4)
O26 Mo12 O25 82.3(4)
O24 Mo12 O25 78.5(4)
O62 Mo12 O8 168.0(4)
O12 Mo12 O8 86.1(4)
O26 Mo12 O8 73.4(4)
O24 Mo12 O8 86.9(4)
O25 Mo12 O8 79.8(3)
O76 Mo13 O75 105.0(5)
O76 Mo13 O34 105.2(5)
O75 Mo13 O34 96.5(4)
O76 Mo13 O58 95.0(5)
O75 Mo13 O58 157.8(4)
O34 Mo13 O58 87.4(4)
O76 Mo13 O33 92.9(4)
O75 Mo13 O33 86.8(4)
O34 Mo13 O33 160.0(4)
O58 Mo13 O33 82.4(4)
O76 Mo13 O20 160.4(4)
O75 Mo13 O20 87.6(4)
O34 Mo13 O20 87.9(4)
O58 Mo13 O20 70.7(4)
O33 Mo13 O20 72.5(3)
O71 Mo14 O50 103.6(5)
O71 Mo14 O52 100.9(5)
O50 Mo14 O52 92.8(5)
O71 Mo14 O70 100.5(5)
O50 Mo14 O70 93.2(4)
O52 Mo14 O70 155.7(4)
O71 Mo14 O56 98.9(5)
O50 Mo14 O56 157.4(4)
O52 Mo14 O56 82.0(4)
O70 Mo14 O56 83.4(4)
O71 Mo14 O53 173.1(4)
O50 Mo14 O53 75.8(4)
O52 Mo14 O53 86.0(4)
O70 Mo14 O53 72.7(4)
O56 Mo14 O53 81.9(4)
O67 Mo15 O64 105.5(5)
O67 Mo15 O42 105.1(5)
O64 Mo15 O42 93.2(4)
O67 Mo15 O66 96.4(5)
O64 Mo15 O66 91.9(4)
O42 Mo15 O66 155.7(4)
O67 Mo15 O43 94.9(5)
O64 Mo15 O43 159.2(4)
O42 Mo15 O43 85.0(4)
O66 Mo15 O43 81.9(4)
O67 Mo15 O41 162.0(4)
O64 Mo15 O41 89.0(4)
O42 Mo15 O41 84.2(4)
O66 Mo15 O41 72.1(3)
O43 Mo15 O41 70.1(3)
O35 Mo16 O18 101.7(5)
O35 Mo16 O73 100.8(5)
O18 Mo16 O73 92.6(4)
O35 Mo16 O17 100.8(5)
O18 Mo16 O17 94.2(4)
O73 Mo16 O17 155.6(4)
O35 Mo16 O34 96.9(5)
O18 Mo16 O34 161.4(4)
O73 Mo16 O34 84.4(4)
O17 Mo16 O34 81.7(4)
O35 Mo16 O19 174.7(4)
O18 Mo16 O19 75.1(4)
O73 Mo16 O19 75.3(4)
O17 Mo16 O19 83.8(4)
O34 Mo16 O19 86.4(4)
O30 Mo17 O48 101.3(5)
O30 Mo17 O9 104.3(5)
O48 Mo17 O9 93.6(4)
O30 Mo17 O3 97.5(5)
O48 Mo17 O3 89.8(4)
O9 Mo17 O3 156.9(4)
O30 Mo17 O42 98.6(5)
O48 Mo17 O42 159.8(4)
O9 Mo17 O42 84.2(4)
O3 Mo17 O42 84.7(4)
O30 Mo17 O29 170.5(4)
O48 Mo17 O29 74.6(4)
O9 Mo17 O29 84.7(4)
O3 Mo17 O29 74.1(4)
O42 Mo17 O29 85.2(4)
O63 Mo18 O11 103.5(5)
O63 Mo18 O26 97.9(4)
O11 Mo18 O26 96.0(4)
O63 Mo18 O9 99.1(4)
O11 Mo18 O9 98.2(4)
O26 Mo18 O9 154.6(4)
O63 Mo18 O8 167.1(4)
O11 Mo18 O8 87.5(4)
O26 Mo18 O8 73.9(4)
O9 Mo18 O8 85.7(4)
O63 Mo18 O64 89.3(5)
O11 Mo18 O64 167.1(4)
O26 Mo18 O64 83.3(4)
O9 Mo18 O64 78.2(4)
O8 Mo18 O64 80.0(4)
O57 Mo19 O56 104.6(5)
O57 Mo19 O74 104.3(5)
O56 Mo19 O74 91.1(4)
O57 Mo19 O5 97.5(5)
O56 Mo19 O5 94.1(4)
O74 Mo19 O5 155.5(4)
O57 Mo19 O58 93.8(5)
O56 Mo19 O58 161.7(4)
O74 Mo19 O58 83.8(4)
O5 Mo19 O58 83.8(4)
O57 Mo19 O20 160.8(4)
O56 Mo19 O20 92.9(4)
O74 Mo19 O20 83.0(4)
O5 Mo19 O20 72.8(4)
O58 Mo19 O20 69.0(4)
O69 Mo20 O4 102.4(5)
O69 Mo20 O54 102.2(5)
O4 Mo20 O54 90.9(4)
O69 Mo20 O70 97.6(5)
O4 Mo20 O70 93.4(4)
O54 Mo20 O70 158.4(4)
O69 Mo20 O38 96.9(5)
O4 Mo20 O38 160.6(4)
O54 Mo20 O38 85.8(4)
O70 Mo20 O38 83.1(4)
O69 Mo20 O53 166.6(5)
O4 Mo20 O53 88.9(4)
O54 Mo20 O53 84.6(4)
O70 Mo20 O53 74.4(4)
O38 Mo20 O53 71.8(4)
O55 Mo21 O14 102.7(5)
O55 Mo21 O17 100.3(4)
O14 Mo21 O17 98.8(4)
O55 Mo21 O16 97.7(4)
O14 Mo21 O16 94.4(4)
O17 Mo21 O16 154.7(4)
O55 Mo21 O75 89.1(4)
O14 Mo21 O75 168.0(4)
O17 Mo21 O75 80.5(4)
O16 Mo21 O75 82.1(4)
O55 Mo21 O39 168.2(4)
O14 Mo21 O39 86.0(4)
O17 Mo21 O39 86.1(4)
O16 Mo21 O39 73.3(3)
O75 Mo21 O39 82.1(4)
O49 Mo22 O59 104.5(5)
O49 Mo22 O38 102.1(5)
O59 Mo22 O38 99.9(4)
O49 Mo22 O37 98.0(5)
O59 Mo22 O37 89.8(4)
O38 Mo22 O37 154.6(4)
O49 Mo22 O50 92.4(5)
O59 Mo22 O50 160.4(4)
O38 Mo22 O50 85.8(4)
O37 Mo22 O50 78.0(4)
O49 Mo22 O53 163.0(5)
O59 Mo22 O53 92.4(4)
O38 Mo22 O53 73.3(4)
O37 Mo22 O53 83.0(4)
O50 Mo22 O53 71.2(3)
O59 Gd1 O13 75.8(3)
O59 Gd1 O15 70.9(3)
O13 Gd1 O15 118.7(3)
O59 Gd1 O14 119.5(3)
O13 Gd1 O14 77.0(3)
O15 Gd1 O14 76.9(3)
O59 Gd1 O12 149.6(3)
O13 Gd1 O12 134.0(3)
O15 Gd1 O12 86.0(3)
O14 Gd1 O12 71.6(3)
O59 Gd1 O27 81.1(3)
O13 Gd1 O27 148.5(3)
O15 Gd1 O27 72.0(3)
O14 Gd1 O27 133.8(3)
O12 Gd1 O27 72.9(3)
O59 Gd1 O60 71.8(3)
O13 Gd1 O60 83.1(3)
O15 Gd1 O60 129.3(3)
O14 Gd1 O60 153.0(3)
O12 Gd1 O60 111.9(3)
O27 Gd1 O60 69.4(4)
O59 Gd1 O11 133.4(3)
O13 Gd1 O11 70.8(3)
O15 Gd1 O11 155.0(3)
O14 Gd1 O11 83.5(3)
O12 Gd1 O11 73.0(3)
O27 Gd1 O11 113.0(3)
O60 Gd1 O11 72.8(3)
C10 C12 O81 113.8(19)

loop_
_geom_bond_atom_site_label_1
_geom_bond_atom_site_label_2
_geom_bond_distance
O1 Mo9 1.876(10)
O1 Mo10 1.969(10)
O2 Mo5 1.780(10)
O2 Mo9 2.166(10)
O3 Mo5 1.910(10)
O3 Mo17 1.975(10)
O4 Mo20 1.814(10)
O4 Mo4 2.065(10)
O5 Mo19 1.932(10)
O5 Mo4 1.967(10)
O6 Mo2 1.779(9)
O6 Mo6 2.110(10)
O7 Ge2 1.709(9)
O7 Mo8 2.271(8)
O7 Mo10 2.331(9)
O7 Mo6 2.342(9)
O8 Ge2 1.732(8)
O8 Mo18 2.178(9)
O8 Mo12 2.192(8)
O9 Mo17 1.878(10)
O9 Mo18 1.950(9)
O10 Mo11 2.100(10)
O10 Mo2 2.121(9)
O11 Mo18 1.740(9)
O11 Gd1 2.454(10)
O12 Mo12 1.742(10)
O12 Gd1 2.402(10)
O13 Mo7 1.761(9)
O13 Gd1 2.380(9)
O14 Mo21 1.733(10)
O14 Gd1 2.394(9)
O15 Mo3 1.731(9)
O15 Gd1 2.389(10)
O16 Mo7 1.942(10)
O16 Mo21 1.963(9)
O17 Mo21 1.928(10)
O17 Mo16 1.940(10)
O18 Mo16 1.830(9)
O18 Mo3 2.098(9)
O19 Ge1 1.752(8)
O19 Mo3 2.247(9)
O19 Mo16 2.296(9)
O19 Mo1 2.313(9)
O20 Ge1 1.764(9)
O20 Mo13 2.272(9)
O20 Mo19 2.287(9)
O20 Mo4 2.304(9)
O21 Mo5 1.678(10)
O22 Mo2 1.784(9)
O22 Mo5 2.135(10)
O23 Mo6 1.926(10)
O23 Mo8 1.981(9)
O24 Mo8 1.859(9)
O24 Mo12 1.959(9)
O25 Mo11 1.759(9)
O25 Mo12 2.179(9)
O26 Mo18 1.927(9)
O26 Mo12 1.938(9)
O27 Mo10 1.725(10)
O27 Gd1 2.411(9)
O28 Mo10 1.683(10)
O29 Ge2 1.726(9)
O29 Mo17 2.287(9)
O29 Mo9 2.293(9)
O29 Mo5 2.326(9)
O30 Mo17 1.678(10)
O31 Mo4 1.675(10)
O32 Mo4 1.785(10)
O32 Mo7 2.160(10)
O33 Mo4 1.837(10)
O33 Mo13 2.070(10)
O34 Mo13 1.823(9)
O34 Mo16 2.031(9)
O35 Mo16 1.670(10)
O36 Mo1 1.804(10)
O36 Mo3 2.135(11)
O37 Mo3 1.843(10)
O37 Mo22 2.028(10)
O38 Mo22 1.861(10)
O38 Mo20 2.031(10)
O39 Ge1 1.705(8)
O39 Mo21 2.197(8)
O39 Mo7 2.225(8)
O40 Mo8 1.884(10)
O40 Mo11 1.973(9)
O41 Ge2 1.751(9)
O41 Mo2 2.255(10)
O41 Mo15 2.327(9)
O41 Mo11 2.328(9)
O42 Mo15 1.855(9)
O42 Mo17 1.985(10)
O43 Mo15 2.058(10)
O43 Mo2 2.098(9)
O44 Mo6 1.911(10)
O44 Mo5 1.916(9)
O45 Mo6 1.671(10)
O46 Mo6 1.771(10)
O46 Mo10 2.190(10)
O47 Mo10 1.924(10)
O47 Mo8 1.943(9)
O48 Mo17 1.851(10)
O48 Mo9 2.024(10)
O49 Mo22 1.682(11)
O50 Mo14 1.814(10)
O50 Mo22 2.137(10)
O51 Mo3 1.694(10)
O52 Mo14 1.907(10)
O52 Mo1 1.910(10)
O53 Ge1 1.753(9)
O53 Mo20 2.256(9)
O53 Mo22 2.317(10)
O53 Mo14 2.354(9)
O54 Mo20 1.915(9)
O54 Mo7 1.945(9)
O55 Mo21 1.699(10)
O56 Mo19 1.822(10)
O56 Mo14 2.027(10)
O57 Mo19 1.686(10)
O58 Mo13 2.041(10)
O58 Mo19 2.121(10)
O59 Mo22 1.753(9)
O59 Gd1 2.342(9)
O60 Mo9 1.731(10)
O60 Gd1 2.415(10)
O61 Mo8 1.681(9)
O62 Mo12 1.699(9)
O63 Mo18 1.686(10)
O64 Mo15 1.758(10)
O64 Mo18 2.187(10)
O65 Mo11 1.681(9)
O66 Mo11 1.873(10)
O66 Mo15 2.019(9)
O67 Mo15 1.693(10)
O68 Mo7 1.692(10)
O69 Mo20 1.671(10)
O70 Mo14 1.918(10)
O70 Mo20 1.958(10)
O71 Mo14 1.703(10)
O72 Mo1 1.671(11)
O73 Mo16 1.906(10)
O73 Mo1 1.975(10)
O74 Mo19 1.877(9)
O74 Mo1 1.983(9)
O75 Mo13 1.775(10)
O75 Mo21 2.161(9)
O76 Mo13 1.685(10)
O77 Mo9 1.688(10)
O78 Mo2 1.697(10)
O79 C1 1.48(2)
O79 C3 1.529(18)
O80 C6 1.50(2)
O80 C8 1.51(2)
O81 C11 1.40(3)
O81 C12 1.45(3)
O82 C13 1.40(3)
O82 C16 1.43(3)
O83 C19 1.42(3)
O83 C17 1.48(3)
O84 C22 1.46(3)
O84 C24 1.51(3)
O85 C27 1.37(4)
O85 C25 1.56(4)
N1 C15 1.35(3)
N1 C14 1.39(3)
N2 C4 1.40(2)
N2 C2 1.40(2)
N3 C7 1.41(2)
N3 C5 1.43(2)
N4 C9 1.49(2)
N4 C10 1.52(2)
N5 C18 1.46(3)
N5 C20 1.49(4)
N6 C21 1.41(3)
N6 C23 1.56(4)
N7 C26 1.25(4)
N7 C28 1.60(5)
C1 C2 1.54(3)
C3 C4 1.48(2)
C5 C6 1.46(3)
C7 C8 1.52(3)
C9 C11 1.46(3)
C10 C12 1.44(3)
C13 C14 1.53(3)
C15 C16 1.54(3)
C17 C18 1.35(3)
C19 C20 1.59(3)
C21 C22 1.38(3)
C23 C24 1.37(4)
C25 C26 1.37(4)
C27 C28 1.40(5)
